data_2101444
loop_
_publ_author_name
'Jones, R.'
'Rettig, S. J.'
'Scheffer, J. R.'
'Trotter, J.'
'Yang, J.'

_publ_section_title
;
 Structures and photochemistry of 1,5-disubstituted dibenzobarrelenes
;
_journal_issue 1
_journal_name_full 'Acta Crystallographica Section B'
_journal_page_first 151
_journal_page_last 158
_journal_paper_doi 10.1107/S0108768195005854
_journal_volume 52
_journal_year 1996
_chemical_formula_sum 'C22 H20 O6'
_chemical_formula_weight 380.40
_space_group_IT_number 2
_space_group_name_Hall '-P 1'
_space_group_name_H-M_alt 'P -1'
_symmetry_cell_setting triclinic
_symmetry_space_group_name_Hall '-P 1'
_symmetry_space_group_name_H-M 'P -1'
_cell_angle_alpha 105.03(3)
_cell_angle_beta 90.22(2)
_cell_angle_gamma 82.79(3)
_cell_formula_units_Z 4
_cell_length_a 14.900(2)
_cell_length_b 15.128(9)
_cell_length_c 8.809(3)
_cell_volume 1901.7(14)
_diffrn_radiation_type Cu
_diffrn_radiation_wavelength 1.54184
_exptl_absorpt_coefficient_mu 0.76
_exptl_crystal_density_diffrn 1.328
_exptl_crystal_F_000 800
_cod_data_source_file fg0003.cif
_cod_data_source_block fg0003e
_cod_original_cell_volume 1902(2)
_cod_database_code 2101444

loop_
_space_group_symop_id
_space_group_symop_operation_xyz
1 x,y,z
2 -x,-y,-z

loop_
_atom_site_label
_atom_site_fract_x
_atom_site_fract_y
_atom_site_fract_z
O(1) .7868(3) .3428(3) .6212(5)
O(2) .7178(4) .3195(6) .8151(6)
O(3) .8190(3) .1420(3) .5299(6)
O(4) .7556(3) .0394(4) .3608(7)
O(5) .4163(2) .3861(3) .7806(5)
O(6) .5825(3) .1274(3) .0341(5)
O(21) -.1323(2) .3351(3) 1.1120(5)
O(22) -.0536(3) .3334(4) 1.3201(5)
O(23) -.0959(3) .1419(3) 1.0532(5)
O(24) -.0213(3) .0534(3) .8410(6)
O(25) .1295(2) .1540(3) .5357(4)
O(26) .2306(2) .3950(3) 1.2917(4)
C(1) .4223(3) .2985(4) .6923(7)
C(2) .3620(4) .2354(5) .6954(8)
C(3) .3741(4) .1467(5) .5974(9)
C(4) .4448(4) .1179(4) .4913(7)
C(4A) .5063(3) .1783(4) .4854(6)
C(5) .5707(3) .2172(4) .1192(7)
C(6) .5548(3) .2924(5) .0556(7)
C(7) .5442(3) .3807(5) .1530(8)
C(8) .5491(3) .3978(4) .3141(7)
C(8A) .5637(3) .3229(4) .3769(6)
C(9) .5679(3) .3260(4) .5523(6)
C(9A) .4961(3) .2678(4) .5808(6)
C(10) .5883(3) .1602(4) .3718(6)
C(10A) .5745(3) .2329(4) .2806(6)
C(11) .6593(3) .2682(4) .5661(6)
C(12) .6703(3) .1827(4) .4721(6)
C(13) .7235(4) .3125(5) .6840(7)
C(14) .8578(4) .3813(5) .7240(10)
C(15) .7507(4) .1157(4) .4535(8)
C(16) .9052(4) .0841(6) .4960(10)
C(17) .3457(4) .4149(5) .8980(8)
C(18) .5817(6) .1094(5) -.1323(8)
C(21) .0913(3) .4190(4) .8394(7)
C(22) .0970(4) .4082(5) .6795(8)
C(23) .1098(4) .3235(5) .5759(7)
C(24) .1176(3) .2428(4) .6279(6)
C(24A) .1116(3) .2523(4) .7893(6)
C(25) .2741(3) .1296(4) .9875(7)
C(26) .3379(3) .1595(4) 1.0971(7)
C(27) .3262(3) .2465(5) 1.1988(7)
C(28) .2487(3) .3084(4) 1.1974(6)
C(28A) .1827(3) .2791(4) 1.0884(4)
C(29) .0946(3) .3354(4) 1.0629(6)
C(29A) .0983(3) .3399(4) .8918(6)
C(30) .1182(3) .1743(4) .8712(6)
C(30A) .1960(3) .1918(4) .9855(6)
C(31) .0203(3) .2762(4) 1.0714(6)
C(32) .0327(3) .1931(4) .9723(6)
C(33) -.0582(3) .3177(4) 1.1850(7)
C(34) -.2156(4) .3639(5) 1.2075(8)
C(35) -.0294(3) .1203(4) .9465(7)
C(36) -.1651(5) .0805(6) 1.0270(10)
C(37) .1393(5) .1412(5) .3701(7)
C(38) .2939(4) .4267(5) 1.4074(7)
H(2) .3111 .2540 .7665
H(3) .3326 .1051 .6046
H(4) .4518 .0574 .4225
H(6) .5511 .2833 -.0549
H(7) .5331 .4315 .1077
H(8) .5426 .4591 .3795
H(9) .5614 .3868 .6201
H(10) .5962 .0992 .3052
H(14A) .8762 .3425 .7901
H(14B) .8343 .4412 .7871
H(14C) .9077 .3863 .6619
H(16A) .9008 .0349 .4047
H(16B) .9206 .0589 .5828
H(16C) .9504 .1194 .4792
H(17A) .3493 .4767 .9555
H(17B) .2889 .4112 .8491
H(17C) .3520 .3758 .9671
H(18A) .6017 .0456 -.1781
H(18B) .6209 .1456 -.1662
H(18C) .5219 .1240 -.1641
H(21) .0829 .4786 .9111
H(22) .0915 .4616 .6406
H(23) .1137 .3188 .4663
H(25) .2826 .0698 .9171
H(26) .3913 .1190 1.1024
H(27) .3719 .2649 1.2715
H(29) .0847 .3946 1.1354
H(30) .1263 .1146 .8001
H(34A) -.2026 .3991 1.3093
H(34B) -.2416 .3112 1.2153
H(34C) -.2569 .4010 1.1594
H(36A) -.1378 .0191 1.0143
H(36B) -.2064 .0980 1.1150
H(36C) -.1967 .0856 .9351
H(37A) .1494 .0770 .3193
H(37B) .1894 .1696 .3483
H(37C) .0858 .1682 .3320
H(38A) .3490 .4305 1.3573
H(38B) .3046 .3845 1.4709
H(38C) .2704 .4857 1.4712

loop_
_geom_angle_atom_site_label_1
_geom_angle_atom_site_label_2
_geom_angle_atom_site_label_3
_geom_angle
C(13) O(1) C(14) 117.6(6)
C(15) O(3) C(16) 119.2(5)
C(1) O(5) C(17) 116.6(5)
C(5) O(6) C(18) 117.5(6)
C(33) O(21) C(34) 116.8(5)
C(35) O(23) C(36) 115.4(5)
C(24) O(25) C(37) 117.3(5)
C(28) O(26) C(38) 118.2(4)
O(5) C(1) C(2) 126.5(5)
O(5) C(1) C(9A) 116.8(5)
C(2) C(1) C(9A) 116.7(5)
C(1) C(2) C(3) 121.7(5)
C(2) C(3) C(4) 121.2(7)
C(3) C(4) C(4A) 118.8(5)
C(4) C(4A) C(9A) 121.7(5)
C(4) C(4A) C(10) 126.7(4)
C(9A) C(4A) C(10) 111.5(5)
O(6) C(5) C(6) 124.8(5)
O(6) C(5) C(10A) 116.4(6)
C(6) C(5) C(10A) 118.8(5)
C(5) C(6) C(7) 120.0(6)
C(6) C(7) C(8) 122.1(7)
C(7) C(8) C(8A) 117.7(5)
C(8) C(8A) C(9) 126.3(5)
C(8) C(8A) C(10A) 121.2(5)
C(9) C(8A) C(10A) 112.5(5)
C(8A) C(9) C(9A) 105.4(4)
C(8A) C(9) C(11) 104.0(4)
C(9A) C(9) C(11) 104.8(5)
C(1) C(9A) C(4A) 119.9(5)
C(1) C(9A) C(9) 125.7(5)
C(4A) C(9A) C(9) 114.4(4)
C(4A) C(10) C(10A) 106.5(4)
C(4A) C(10) C(12) 106.9(4)
C(10A) C(10) C(12) 105.1(4)
C(5) C(10A) C(8A) 120.2(6)
C(5) C(10A) C(10) 126.6(5)
C(8A) C(10A) C(10) 113.2(5)
C(9) C(11) C(12) 115.1(4)
C(9) C(11) C(13) 117.3(5)
C(12) C(11) C(13) 127.6(5)
C(10) C(12) C(11) 112.8(4)
C(10) C(12) C(15) 120.3(5)
C(11) C(12) C(15) 126.9(5)
O(1) C(13) O(2) 122.8(7)
O(1) C(13) C(11) 112.7(5)
O(2) C(13) C(11) 124.5(7)
O(3) C(15) O(4) 120.6(5)
O(3) C(15) C(12) 116.8(5)
O(4) C(15) C(12) 122.4(6)
C(22) C(21) C(29A) 117.5(5)
C(21) C(22) C(23) 121.9(7)
C(22) C(23) C(24) 121.1(6)
O(25) C(24) C(23) 126.6(5)
O(25) C(24) C(24A) 115.5(6)
C(23) C(24) C(24A) 117.9(5)
C(24) C(24A) C(29A) 119.5(6)
C(24) C(24A) C(30) 126.6(5)
C(29A) C(24A) C(30) 113.9(5)
C(26) C(25) C(30A) 117.0(5)
C(25) C(26) C(27) 121.8(5)
C(26) C(27) C(28) 121.5(5)
O(26) C(28) C(27) 126.2(5)
O(26) C(28) C(28A) 116.1(4)
C(27) C(28) C(28A) 117.7(5)
C(28) C(28A) C(29) 126.8(4)
C(28) C(28A) C(30A) 120.1(4)
C(29) C(28A) C(30A) 113.0(4)
C(28A) C(29) C(29A) 106.2(4)
C(28A) C(29) C(31) 105.9(4)
C(29A) C(29) C(31) 105.2(4)
C(21) C(29A) C(24A) 122.2(5)
C(21) C(29A) C(29) 126.5(5)
C(24A) C(29A) C(29) 111.4(5)
C(24A) C(30) C(30A) 105.2(4)
C(24A) C(30) C(32) 105.0(4)
C(30A) C(30) C(32) 106.0(4)
C(25) C(30A) C(28A) 122.0(4)
C(25) C(30A) C(30) 125.7(4)
C(28A) C(30A) C(30) 112.3(4)
C(29) C(31) C(32) 114.3(4)
C(29) C(31) C(33) 118.1(4)
C(32) C(31) C(33) 127.6(5)
C(30) C(32) C(31) 113.9(5)
C(30) C(32) C(35) 118.5(4)
C(31) C(32) C(35) 127.5(4)
O(21) C(33) O(22) 124.0(5)
O(21) C(33) C(31) 111.6(5)
O(22) C(33) C(31) 124.4(5)
O(23) C(35) O(24) 124.2(6)
O(23) C(35) C(32) 111.8(4)
O(24) C(35) C(32) 124.0(5)
C(1) C(2) H(2) 119.07
C(3) C(2) H(2) 119.21
C(2) C(3) H(3) 119.43
C(4) C(3) H(3) 119.41
C(3) C(4) H(4) 120.63
C(4A) C(4) H(4) 120.60
C(5) C(6) H(6) 120.24
C(7) C(6) H(6) 119.75
C(6) C(7) H(7) 119.03
C(8) C(7) H(7) 118.87
C(7) C(8) H(8) 121.13
C(8A) C(8) H(8) 121.17
C(8A) C(9) H(9) 113.88
C(9A) C(9) H(9) 113.91
C(11) C(9) H(9) 113.82
C(4A) C(10) H(10) 112.60
C(10A) C(10) H(10) 112.57
C(12) C(10) H(10) 112.65
O(1) C(14) H(14A) 109.54
O(1) C(14) H(14B) 109.09
O(1) C(14) H(14C) 109.85
H(14A) C(14) H(14B) 108.95
H(14A) C(14) H(14C) 110.10
H(14B) C(14) H(14C) 109.29
O(3) C(16) H(16A) 109.32
O(3) C(16) H(16B) 109.39
O(3) C(16) H(16C) 109.73
H(16A) C(16) H(16B) 109.04
H(16A) C(16) H(16C) 109.59
H(16B) C(16) H(16C) 109.75
O(5) C(17) H(17A) 109.41
O(5) C(17) H(17B) 109.34
O(5) C(17) H(17C) 109.39
H(17A) C(17) H(17B) 109.59
H(17A) C(17) H(17C) 109.61
H(17B) C(17) H(17C) 109.48
O(6) C(18) H(18A) 109.31
O(6) C(18) H(18B) 109.62
O(6) C(18) H(18C) 109.45
H(18A) C(18) H(18B) 109.45
H(18A) C(18) H(18C) 109.21
H(18B) C(18) H(18C) 109.79
C(22) C(21) H(21) 121.30
C(29A) C(21) H(21) 121.24
C(21) C(22) H(22) 118.93
C(23) C(22) H(22) 119.14
C(22) C(23) H(23) 119.56
C(24) C(23) H(23) 119.37
C(26) C(25) H(25) 121.51
C(30A) C(25) H(25) 121.54
C(25) C(26) H(26) 119.22
C(27) C(26) H(26) 119.02
C(26) C(27) H(27) 119.32
C(28) C(27) H(27) 119.22
C(28A) C(29) H(29) 112.94
C(29A) C(29) H(29) 113.05
C(31) C(29) H(29) 112.93
C(24A) C(30) H(30) 113.31
C(30A) C(30) H(30) 113.23
C(32) C(30) H(30) 113.34
O(21) C(34) H(34A) 109.48
O(21) C(34) H(34B) 109.58
O(21) C(34) H(34C) 109.28
H(34A) C(34) H(34B) 109.77
H(34A) C(34) H(34C) 109.26
H(34B) C(34) H(34C) 109.45
O(23) C(36) H(36A) 109.51
O(23) C(36) H(36B) 108.91
O(23) C(36) H(36C) 109.36
H(36A) C(36) H(36B) 109.51
H(36A) C(36) H(36C) 110.16
H(36B) C(36) H(36C) 109.37
O(25) C(37) H(37A) 109.47
O(25) C(37) H(37B) 109.54
O(25) C(37) H(37C) 109.50
H(37A) C(37) H(37B) 109.47
H(37A) C(37) H(37C) 109.39
H(37B) C(37) H(37C) 109.46
O(26) C(38) H(38A) 109.38
O(26) C(38) H(38B) 109.34
O(26) C(38) H(38C) 109.46
H(38A) C(38) H(38B) 109.44
H(38A) C(38) H(38C) 109.64
H(38B) C(38) H(38C) 109.56

loop_
_geom_bond_atom_site_label_1
_geom_bond_atom_site_label_2
_geom_bond_distance
O(1) C(13) 1.284(9)
O(1) C(14) 1.464(8)
O(2) C(13) 1.135(9)
O(3) C(15) 1.266(8)
O(3) C(16) 1.446(8)
O(4) C(15) 1.223(8)
O(5) C(1) 1.345(7)
O(5) C(17) 1.422(7)
O(6) C(5) 1.361(7)
O(6) C(18) 1.421(8)
O(21) C(33) 1.309(7)
O(21) C(34) 1.455(7)
O(22) C(33) 1.155(7)
O(23) C(35) 1.319(7)
O(23) C(36) 1.452(9)
O(24) C(35) 1.177(7)
O(25) C(24) 1.369(7)
O(25) C(37) 1.427(8)
O(26) C(28) 1.353(6)
O(26) C(38) 1.418(7)
C(1) C(2) 1.400(10)
C(1) C(9A) 1.425(7)
C(2) C(3) 1.390(10)
C(3) C(4) 1.361(9)
C(4) C(4A) 1.383(9)
C(4A) C(9A) 1.386(7)
C(4A) C(10) 1.533(7)
C(5) C(6) 1.390(10)
C(5) C(10A) 1.382(8)
C(6) C(7) 1.378(9)
C(7) C(8) 1.379(9)
C(8) C(8A) 1.379(9)
C(8A) C(9) 1.535(8)
C(8A) C(10A) 1.396(7)
C(9) C(9A) 1.530(8)
C(9) C(11) 1.545(7)
C(10) C(10A) 1.515(9)
C(10) C(12) 1.526(7)
C(11) C(12) 1.334(7)
C(11) C(13) 1.495(8)
C(12) C(15) 1.449(8)
C(21) C(22) 1.377(9)
C(21) C(29A) 1.382(9)
C(22) C(23) 1.357(9)
C(23) C(24) 1.400(10)
C(24) C(24A) 1.393(8)
C(24A) C(29A) 1.389(7)
C(24A) C(30) 1.528(9)
C(25) C(26) 1.384(8)
C(25) C(30A) 1.404(7)
C(26) C(27) 1.378(8)
C(27) C(28) 1.394(7)
C(28) C(28A) 1.403(7)
C(28A) C(29) 1.521(7)
C(28A) C(30A) 1.387(7)
C(29) C(29A) 1.527(8)
C(29) C(31) 1.523(8)
C(30) C(30A) 1.536(7)
C(30) C(32) 1.512(7)
C(31) C(32) 1.323(7)
C(31) C(33) 1.504(7)
C(32) C(35) 1.497(8)
C(2) H(2) 0.951
C(3) H(3) 0.950
C(4) H(4) 0.951
C(6) H(6) 0.950
C(7) H(7) 0.949
C(8) H(8) 0.949
C(9) H(9) 0.951
C(10) H(10) 0.951
C(14) H(14A) 0.948
C(14) H(14B) 0.958
C(14) H(14C) 0.944
C(16) H(16A) 0.954
C(16) H(16B) 0.952
C(16) H(16C) 0.945
C(17) H(17A) 0.949
C(17) H(17B) 0.950
C(17) H(17C) 0.950
C(18) H(18A) 0.954
C(18) H(18B) 0.947
C(18) H(18C) 0.950
C(21) H(21) 0.952
C(22) H(22) 0.951
C(23) H(23) 0.951
C(25) H(25) 0.949
C(26) H(26) 0.950
C(27) H(27) 0.951
C(29) H(29) 0.950
C(30) H(30) 0.949
C(34) H(34A) 0.949
C(34) H(34B) 0.947
C(34) H(34C) 0.953
C(36) H(36A) 0.945
C(36) H(36B) 0.954
C(36) H(36C) 0.947
C(37) H(37A) 0.951
C(37) H(37B) 0.950
C(37) H(37C) 0.951
C(38) H(38A) 0.950
C(38) H(38B) 0.951
C(38) H(38C) 0.948
